data_4025615
loop_
_publ_author_name
'Matthew R. Cargill'
'Graham Sandford'
'Andrezj J. Tadeusiak'
'Dmitrii S. Yufit'
'Judith A. K. Howard'
'Pinar Kilickiran'
'Gabrielle Nelles'

_publ_contact_author_address
;
Department of Chemistry
Durham University
South Rd.
Durham
DH1 3LE
UK
;
_publ_contact_author_email d.s.yufit@durham.ac.uk
_publ_contact_author_name 'Dmitry Yufit'
_publ_section_title
;
 Palladium-Catalyzed C-F Activation of Polyfluoronitrobenzene Derivatives
 in Suzuki-Miyaura Coupling Reactions
;
_journal_name_full 'Journal of Organic Chemistry'
_journal_page_first 5860
_journal_page_last 5866
_journal_paper_doi 10.1021/jo100877j
_journal_volume 75
_journal_year 2010
_chemical_formula_moiety 'C42 H30 F5 N O2 P2 Pd'
_chemical_formula_sum 'C42 H30 F5 N O2 P2 Pd'
_chemical_formula_weight 844.01
_chemical_name_systematic
;
trans-fluoro-(2-nitro-3,4,5,6-tetrafluorophenyl)-bis(triphenylphosphino)-
palladium(ii) 
;
_space_group_IT_number 14
_symmetry_cell_setting monoclinic
_symmetry_space_group_name_Hall '-P 2yn'
_symmetry_space_group_name_H-M 'P 1 21/n 1'
_atom_sites_solution_hydrogens geom
_atom_sites_solution_primary heavy
_atom_sites_solution_secondary difmap
_audit_creation_method SHELXL-97
_cell_angle_alpha 90.00
_cell_angle_beta 105.49(1)
_cell_angle_gamma 90.00
_cell_formula_units_Z 4
_cell_length_a 12.9604(4)
_cell_length_b 13.9264(3)
_cell_length_c 20.6986(5)
_cell_measurement_reflns_used 29439
_cell_measurement_temperature 120.0
_cell_measurement_theta_max 35.8327
_cell_measurement_theta_min 1.6304
_cell_volume 3600.2(2)
_computing_cell_refinement 'CrystalClear (Rigaku Inc., 2007)'
_computing_data_collection 'CrystalClear (Rigaku Inc., 2007)'
_computing_data_reduction 'CrystalClear (Rigaku Inc., 2007)'
_computing_molecular_graphics
;
Olex2, Durham University (compiled Aug 12 2008 17:07:14)
;
_computing_publication_material
;
Olex2, Durham University (compiled Aug 12 2008 17:07:14)
;
_computing_structure_refinement 'SHELXL-97 (Sheldrick, 1997)'
_computing_structure_solution 'SHELXS-97 (Sheldrick, 1990)/Bruker'
_diffrn_ambient_temperature 120.0
_diffrn_measured_fraction_theta_full 0.999
_diffrn_measured_fraction_theta_max 0.999
_diffrn_measurement_device_type 'Rigaku Spider R-Axis IP'
_diffrn_measurement_method /w-scan
_diffrn_radiation_monochromator graphite
_diffrn_radiation_source 'fine-focus sealed tube'
_diffrn_radiation_type MoK\a
_diffrn_radiation_wavelength 0.71073
_diffrn_reflns_av_R_equivalents 0.0581
_diffrn_reflns_av_sigmaI/netI 0.0341
_diffrn_reflns_limit_h_max 17
_diffrn_reflns_limit_h_min -17
_diffrn_reflns_limit_k_max 18
_diffrn_reflns_limit_k_min -18
_diffrn_reflns_limit_l_max 28
_diffrn_reflns_limit_l_min -28
_diffrn_reflns_number 62478
_diffrn_reflns_theta_full 29.00
_diffrn_reflns_theta_max 29.00
_diffrn_reflns_theta_min 3.06
_diffrn_standards_decay_% 0
_diffrn_standards_interval_count 0
_diffrn_standards_interval_time 0
_diffrn_standards_number 0
_exptl_absorpt_coefficient_mu 0.669
_exptl_absorpt_correction_T_max 0.9546
_exptl_absorpt_correction_T_min 0.7265
_exptl_absorpt_correction_type multi-scan
_exptl_absorpt_process_details 'FSProcess (Rigaku Inc., 2007)'
_exptl_crystal_colour 'clear light brown'
_exptl_crystal_colour_lustre clear
_exptl_crystal_colour_modifier light
_exptl_crystal_colour_primary brown
_exptl_crystal_density_diffrn 1.557
_exptl_crystal_density_method 'not measured'
_exptl_crystal_description plate
_exptl_crystal_F_000 1704
_exptl_crystal_size_max 0.51
_exptl_crystal_size_mid 0.36
_exptl_crystal_size_min 0.07
_refine_diff_density_max 1.112
_refine_diff_density_min -1.147
_refine_diff_density_rms 0.090
_refine_ls_extinction_method none
_refine_ls_goodness_of_fit_ref 1.051
_refine_ls_hydrogen_treatment constr
_refine_ls_matrix_type full
_refine_ls_number_parameters 476
_refine_ls_number_reflns 9547
_refine_ls_number_restraints 4
_refine_ls_restrained_S_all 1.055
_refine_ls_R_factor_all 0.0572
_refine_ls_R_factor_gt 0.0447
_refine_ls_shift/su_max 0.001
_refine_ls_shift/su_mean 0.000
_refine_ls_structure_factor_coef Fsqd
_refine_ls_weighting_details
;
calc w=1/[\s^2^(Fo^2^)+(0.0450P)^2^+5.5000P] where P=(Fo^2^+2Fc^2^)/3
;
_refine_ls_weighting_scheme calc
_refine_ls_wR_factor_gt 0.1035
_refine_ls_wR_factor_ref 0.1095
_reflns_number_gt 7823
_reflns_number_total 9547
_reflns_threshold_expression >2sigma(I)
_cod_data_source_file jo100877j_si_002.cif
_cod_data_source_block 1b_08S363
_cod_depositor_comments
;
The following automatic conversions were performed:

'_symmetry_cell_setting' value 'Monoclinic' changed to 'monoclinic'
according to the built-in table from CIF Core dictionary named
'cif_core.dic' version 2.4.1 from 2010-06-29.

Automatic conversion script
Id: cif_fix_values 1646 2011-03-28 12:23:43Z adriana 
;
_cod_database_code 4025615

loop_
_symmetry_equiv_pos_as_xyz
'x, y, z'
'-x+1/2, y+1/2, -z+1/2'
'-x, -y, -z'
'x-1/2, -y-1/2, z-1/2'

loop_
_atom_site_label
_atom_site_type_symbol
_atom_site_fract_x
_atom_site_fract_y
_atom_site_fract_z
_atom_site_U_iso_or_equiv
_atom_site_adp_type
_atom_site_occupancy
_atom_site_symmetry_multiplicity
_atom_site_calc_flag
_atom_site_refinement_flags
_atom_site_disorder_assembly
_atom_site_disorder_group
Pd1 Pd 0.559986(16) 0.816223(14) 0.835748(9) 0.02266(7) Uani 1 1 d . A .
P1 P 0.54988(6) 0.96714(5) 0.78558(3) 0.02387(14) Uani 1 1 d . . .
P2 P 0.53805(6) 0.67733(5) 0.89316(3) 0.02397(14) Uani 1 1 d . . .
F1 F 0.44971(14) 0.76824(12) 0.75372(8) 0.0327(4) Uani 1 1 d . . .
F2 F 0.9605(2) 0.8963(3) 0.99077(15) 0.1026(12) Uani 1 1 d . A .
F3 F 0.8873(2) 0.9630(3) 1.09087(13) 0.0984(11) Uani 1 1 d . . .
F4 F 0.6744(2) 0.96606(18) 1.07943(11) 0.0714(7) Uani 1 1 d . A .
F5 F 0.53498(16) 0.90313(14) 0.96886(9) 0.0437(4) Uani 1 1 d . . .
N1 N 0.8227(2) 0.8218(2) 0.87129(16) 0.0535(9) Uani 1 1 d D . .
C1 C 0.6721(2) 0.8620(2) 0.91612(14) 0.0323(6) Uani 1 1 d . . .
C2 C 0.7810(3) 0.8613(3) 0.92424(18) 0.0458(9) Uani 1 1 d . A .
C3 C 0.8548(3) 0.8954(3) 0.9835(2) 0.0624(12) Uani 1 1 d . . .
C4 C 0.8175(4) 0.9301(3) 1.0349(2) 0.0633(12) Uani 1 1 d . A .
C5 C 0.7105(3) 0.9310(3) 1.02945(17) 0.0504(9) Uani 1 1 d . . .
C6 C 0.6397(3) 0.8982(2) 0.97144(15) 0.0401(8) Uani 1 1 d . A .
C11 C 0.6399(2) 1.0550(2) 0.83543(14) 0.0314(6) Uani 1 1 d . . .
C12 C 0.6149(3) 1.0935(2) 0.89226(15) 0.0367(7) Uani 1 1 d . . .
H12 H 0.5455 1.0842 0.8985 0.044 Uiso 1 1 calc R . .
C13 C 0.6909(3) 1.1448(2) 0.93903(17) 0.0465(9) Uani 1 1 d . . .
H13 H 0.6736 1.1710 0.9772 0.056 Uiso 1 1 calc R . .
C14 C 0.7909(3) 1.1579(3) 0.9305(2) 0.0540(10) Uani 1 1 d . . .
H14 H 0.8436 1.1909 0.9639 0.065 Uiso 1 1 calc R . .
C15 C 0.8165(3) 1.1237(3) 0.8739(2) 0.0566(10) Uani 1 1 d . . .
H15 H 0.8855 1.1352 0.8678 0.068 Uiso 1 1 calc R . .
C16 C 0.7405(3) 1.0720(2) 0.82580(18) 0.0420(8) Uani 1 1 d . . .
H16 H 0.7574 1.0486 0.7868 0.050 Uiso 1 1 calc R . .
C21 C 0.5737(2) 0.9692(2) 0.70274(13) 0.0275(5) Uani 1 1 d . . .
C22 C 0.5651(3) 1.0540(2) 0.66641(16) 0.0401(7) Uani 1 1 d . . .
H22 H 0.5486 1.1122 0.6854 0.048 Uiso 1 1 calc R . .
C23 C 0.5804(3) 1.0546(3) 0.60304(17) 0.0456(8) Uani 1 1 d . . .
H23 H 0.5733 1.1128 0.5784 0.055 Uiso 1 1 calc R . .
C24 C 0.6058(3) 0.9711(3) 0.57548(16) 0.0451(8) Uani 1 1 d . . .
H24 H 0.6177 0.9718 0.5321 0.054 Uiso 1 1 calc R . .
C25 C 0.6139(4) 0.8868(3) 0.61079(18) 0.0534(10) Uani 1 1 d . . .
H25 H 0.6310 0.8291 0.5915 0.064 Uiso 1 1 calc R . .
C26 C 0.5974(3) 0.8849(2) 0.67464(16) 0.0413(8) Uani 1 1 d . . .
H26 H 0.6023 0.8261 0.6986 0.050 Uiso 1 1 calc R . .
C31 C 0.4177(2) 1.0193(2) 0.77443(13) 0.0273(6) Uani 1 1 d . . .
C32 C 0.4021(3) 1.1189(2) 0.77052(14) 0.0337(6) Uani 1 1 d . . .
H32 H 0.4610 1.1606 0.7728 0.040 Uiso 1 1 calc R . .
C33 C 0.3008(3) 1.1565(2) 0.76329(14) 0.0382(7) Uani 1 1 d . . .
H33 H 0.2905 1.2241 0.7604 0.046 Uiso 1 1 calc R . .
C34 C 0.2147(3) 1.0971(3) 0.76028(15) 0.0406(8) Uani 1 1 d . . .
H34 H 0.1460 1.1238 0.7566 0.049 Uiso 1 1 calc R . .
C35 C 0.2283(3) 0.9985(3) 0.76258(16) 0.0392(7) Uani 1 1 d . . .
H35 H 0.1686 0.9574 0.7595 0.047 Uiso 1 1 calc R . .
C36 C 0.3300(2) 0.9595(2) 0.76951(14) 0.0323(6) Uani 1 1 d . . .
H36 H 0.3394 0.8918 0.7709 0.039 Uiso 1 1 calc R . .
C41 C 0.6205(2) 0.6689(2) 0.97912(13) 0.0285(6) Uani 1 1 d . . .
C42 C 0.5798(3) 0.6849(2) 1.03401(14) 0.0332(6) Uani 1 1 d . . .
H42 H 0.5050 0.6927 1.0276 0.040 Uiso 1 1 calc R . .
C43 C 0.6487(3) 0.6895(3) 1.09826(16) 0.0433(8) Uani 1 1 d . . .
H43 H 0.6204 0.6995 1.1356 0.052 Uiso 1 1 calc R . .
C44 C 0.7578(3) 0.6795(2) 1.10829(16) 0.0443(8) Uani 1 1 d . . .
H44 H 0.8045 0.6845 1.1522 0.053 Uiso 1 1 calc R . .
C45 C 0.7990(3) 0.6622(2) 1.05389(18) 0.0431(8) Uani 1 1 d . . .
H45 H 0.8739 0.6542 1.0607 0.052 Uiso 1 1 calc R . .
C46 C 0.7306(3) 0.6564(2) 0.98951(16) 0.0358(7) Uani 1 1 d . . .
H46 H 0.7590 0.6439 0.9525 0.043 Uiso 1 1 calc R . .
C51 C 0.3997(2) 0.6764(2) 0.89885(13) 0.0263(5) Uani 1 1 d . . .
C52 C 0.3438(2) 0.7636(2) 0.89193(14) 0.0300(6) Uani 1 1 d . . .
H52 H 0.3782 0.8211 0.8843 0.036 Uiso 1 1 calc R . .
C53 C 0.2390(2) 0.7670(2) 0.89614(15) 0.0347(6) Uani 1 1 d . . .
H53 H 0.2020 0.8265 0.8915 0.042 Uiso 1 1 calc R . .
C54 C 0.1881(3) 0.6833(2) 0.90722(16) 0.0382(7) Uani 1 1 d . . .
H54 H 0.1164 0.6857 0.9105 0.046 Uiso 1 1 calc R . .
C55 C 0.2417(3) 0.5966(2) 0.91354(16) 0.0383(7) Uani 1 1 d . . .
H55 H 0.2063 0.5394 0.9207 0.046 Uiso 1 1 calc R . .
C56 C 0.3472(2) 0.5925(2) 0.90940(14) 0.0323(6) Uani 1 1 d . . .
H56 H 0.3835 0.5326 0.9137 0.039 Uiso 1 1 calc R . .
C61 C 0.5615(2) 0.5637(2) 0.85551(14) 0.0276(6) Uani 1 1 d . . .
C62 C 0.5552(2) 0.5609(2) 0.78739(15) 0.0333(6) Uani 1 1 d . . .
H62 H 0.5420 0.6181 0.7615 0.040 Uiso 1 1 calc R . .
C63 C 0.5682(3) 0.4740(2) 0.75732(18) 0.0421(8) Uani 1 1 d . . .
H63 H 0.5623 0.4718 0.7106 0.050 Uiso 1 1 calc R . .
C64 C 0.5898(3) 0.3910(2) 0.79509(19) 0.0455(8) Uani 1 1 d . . .
H64 H 0.5983 0.3318 0.7742 0.055 Uiso 1 1 calc R . .
C65 C 0.5988(3) 0.3938(2) 0.8630(2) 0.0457(8) Uani 1 1 d . . .
H65 H 0.6150 0.3368 0.8890 0.055 Uiso 1 1 calc R . .
C66 C 0.5843(3) 0.4798(2) 0.89344(17) 0.0370(7) Uani 1 1 d . . .
H66 H 0.5899 0.4814 0.9401 0.044 Uiso 1 1 calc R . .
O1A O 0.7718(3) 0.8347(3) 0.81428(18) 0.0547(9) Uiso 0.70 1 d PD A 1
O2A O 0.9138(3) 0.7899(4) 0.8900(3) 0.0708(13) Uiso 0.70 1 d PD A 1
O1B O 0.7681(7) 0.7646(6) 0.8289(4) 0.054(2) Uiso 0.30 1 d PD A 2
O2B O 0.9126(6) 0.8231(9) 0.8622(6) 0.069(3) Uiso 0.30 1 d PD A 2

loop_
_atom_site_aniso_label
_atom_site_aniso_U_11
_atom_site_aniso_U_22
_atom_site_aniso_U_33
_atom_site_aniso_U_23
_atom_site_aniso_U_13
_atom_site_aniso_U_12
Pd1 0.02523(11) 0.02146(11) 0.02006(10) 0.00210(7) 0.00391(7) -0.00094(8)
P1 0.0283(3) 0.0207(3) 0.0216(3) 0.0010(2) 0.0050(3) 0.0004(3)
P2 0.0283(3) 0.0225(3) 0.0209(3) 0.0020(2) 0.0063(3) -0.0012(3)
F1 0.0382(9) 0.0275(8) 0.0270(8) 0.0001(7) -0.0006(7) -0.0037(7)
F2 0.0415(14) 0.175(4) 0.0790(19) 0.019(2) -0.0057(13) -0.0309(18)
F3 0.088(2) 0.131(3) 0.0514(15) -0.0027(16) -0.0250(14) -0.0475(19)
F4 0.106(2) 0.0633(15) 0.0337(11) -0.0122(11) -0.0006(12) -0.0044(14)
F5 0.0485(11) 0.0465(11) 0.0347(10) -0.0079(8) 0.0090(8) 0.0050(9)
N1 0.0282(14) 0.072(2) 0.059(2) 0.0288(17) 0.0077(13) 0.0053(14)
C1 0.0351(15) 0.0264(14) 0.0294(14) 0.0100(11) -0.0021(12) -0.0050(12)
C2 0.0331(17) 0.058(2) 0.0407(18) 0.0190(16) -0.0002(14) -0.0053(15)
C3 0.039(2) 0.078(3) 0.057(2) 0.023(2) -0.0102(17) -0.0216(19)
C4 0.059(3) 0.071(3) 0.045(2) 0.017(2) -0.0116(18) -0.025(2)
C5 0.071(3) 0.0393(19) 0.0317(16) 0.0011(14) -0.0023(16) -0.0134(17)
C6 0.054(2) 0.0265(15) 0.0290(15) 0.0048(12) -0.0068(13) -0.0080(14)
C11 0.0378(16) 0.0221(13) 0.0293(14) 0.0014(11) 0.0001(12) -0.0033(11)
C12 0.0511(19) 0.0271(14) 0.0276(14) 0.0001(12) 0.0029(13) 0.0007(13)
C13 0.067(2) 0.0295(16) 0.0345(17) -0.0030(13) -0.0008(16) -0.0011(16)
C14 0.065(3) 0.0366(18) 0.048(2) -0.0050(16) -0.0076(18) -0.0133(17)
C15 0.043(2) 0.052(2) 0.068(3) -0.002(2) 0.0034(18) -0.0134(17)
C16 0.0381(17) 0.0376(17) 0.0472(19) -0.0041(14) 0.0056(14) -0.0061(14)
C21 0.0273(13) 0.0297(14) 0.0257(13) 0.0030(11) 0.0075(10) 0.0014(11)
C22 0.052(2) 0.0352(17) 0.0381(16) 0.0082(13) 0.0212(15) 0.0071(14)
C23 0.055(2) 0.048(2) 0.0412(18) 0.0159(15) 0.0244(16) 0.0108(16)
C24 0.049(2) 0.062(2) 0.0298(15) 0.0069(15) 0.0188(14) 0.0072(17)
C25 0.079(3) 0.046(2) 0.0418(19) -0.0043(16) 0.0292(19) 0.0070(19)
C26 0.062(2) 0.0321(16) 0.0337(16) 0.0019(13) 0.0194(15) 0.0053(15)
C31 0.0323(14) 0.0278(13) 0.0204(12) 0.0003(10) 0.0044(10) 0.0063(11)
C32 0.0429(17) 0.0312(15) 0.0256(13) 0.0005(11) 0.0070(12) 0.0045(13)
C33 0.0488(19) 0.0387(17) 0.0235(13) -0.0002(12) 0.0035(13) 0.0185(14)
C34 0.0346(16) 0.057(2) 0.0282(14) -0.0001(14) 0.0046(12) 0.0154(15)
C35 0.0306(16) 0.052(2) 0.0336(16) 0.0004(14) 0.0058(12) 0.0050(14)
C36 0.0343(15) 0.0361(15) 0.0247(13) 0.0010(12) 0.0048(11) 0.0058(12)
C41 0.0379(15) 0.0238(13) 0.0216(12) 0.0051(10) 0.0043(11) -0.0008(11)
C42 0.0392(16) 0.0338(15) 0.0261(13) 0.0000(11) 0.0079(12) -0.0061(12)
C43 0.055(2) 0.047(2) 0.0251(14) -0.0007(13) 0.0060(14) -0.0102(16)
C44 0.055(2) 0.0407(18) 0.0274(15) 0.0061(13) -0.0056(14) -0.0086(15)
C45 0.0383(17) 0.0379(17) 0.0442(18) 0.0095(14) -0.0044(14) 0.0009(14)
C46 0.0366(16) 0.0353(16) 0.0322(15) 0.0066(12) 0.0034(12) 0.0036(13)
C51 0.0319(14) 0.0281(14) 0.0193(11) -0.0014(10) 0.0076(10) -0.0027(11)
C52 0.0334(15) 0.0303(14) 0.0262(13) -0.0036(11) 0.0080(11) -0.0004(12)
C53 0.0330(15) 0.0393(17) 0.0312(15) -0.0080(13) 0.0074(12) 0.0013(13)
C54 0.0322(16) 0.050(2) 0.0356(16) -0.0077(14) 0.0152(13) -0.0075(14)
C55 0.0395(17) 0.0413(17) 0.0379(16) 0.0005(14) 0.0171(13) -0.0112(14)
C56 0.0393(16) 0.0289(14) 0.0295(14) 0.0033(11) 0.0109(12) -0.0019(12)
C61 0.0246(13) 0.0256(13) 0.0328(14) 0.0044(11) 0.0079(11) -0.0011(10)
C62 0.0376(16) 0.0320(15) 0.0338(15) 0.0004(12) 0.0158(12) -0.0028(12)
C63 0.0481(19) 0.0394(18) 0.0461(18) -0.0092(14) 0.0255(16) -0.0022(15)
C64 0.054(2) 0.0319(17) 0.061(2) -0.0082(15) 0.0344(18) -0.0009(15)
C65 0.054(2) 0.0272(16) 0.063(2) 0.0069(15) 0.0262(18) 0.0058(14)
C66 0.0462(18) 0.0279(15) 0.0391(16) 0.0042(12) 0.0154(14) 0.0019(13)

loop_
_atom_type_symbol
_atom_type_description
_atom_type_scat_dispersion_real
_atom_type_scat_dispersion_imag
_atom_type_scat_source
C C 0.0033 0.0016 'International Tables Vol C Tables 4.2.6.8 and 6.1.1.4'
H H 0.0000 0.0000 'International Tables Vol C Tables 4.2.6.8 and 6.1.1.4'
O O 0.0106 0.0060 'International Tables Vol C Tables 4.2.6.8 and 6.1.1.4'
N N 0.0061 0.0033 'International Tables Vol C Tables 4.2.6.8 and 6.1.1.4'
Pd Pd -0.9988 1.0072 'International Tables Vol C Tables 4.2.6.8 and 6.1.1.4'
P P 0.1023 0.0942 'International Tables Vol C Tables 4.2.6.8 and 6.1.1.4'
F F 0.0171 0.0103 'International Tables Vol C Tables 4.2.6.8 and 6.1.1.4'

loop_
_geom_angle_atom_site_label_1
_geom_angle_atom_site_label_2
_geom_angle_atom_site_label_3
_geom_angle
_geom_angle_site_symmetry_1
_geom_angle_site_symmetry_3
_geom_angle_publ_flag
C1 Pd1 F1 178.52(11) . . ?
C1 Pd1 P2 90.05(8) . . ?
F1 Pd1 P2 89.93(5) . . ?
C1 Pd1 P1 91.44(8) . . ?
F1 Pd1 P1 88.90(5) . . ?
P2 Pd1 P1 167.53(3) . . ?
C11 P1 C31 104.13(14) . . ?
C11 P1 C21 106.26(14) . . ?
C31 P1 C21 105.38(12) . . ?
C11 P1 Pd1 113.82(9) . . ?
C31 P1 Pd1 110.84(10) . . ?
C21 P1 Pd1 115.46(9) . . ?
C41 P2 C61 103.94(13) . . ?
C41 P2 C51 105.46(13) . . ?
C61 P2 C51 107.40(13) . . ?
C41 P2 Pd1 115.67(9) . . ?
C61 P2 Pd1 116.47(9) . . ?
C51 P2 Pd1 107.14(9) . . ?
O1A N1 O2A 126.5(4) . . ?
O1A N1 O2B 98.2(7) . . ?
O2A N1 O1B 107.9(6) . . ?
O2B N1 O1B 106.5(7) . . ?
O1A N1 C2 117.8(3) . . ?
O2A N1 C2 114.9(4) . . ?
O2B N1 C2 131.9(6) . . ?
O1B N1 C2 120.9(5) . . ?
C2 C1 C6 114.8(3) . . ?
C2 C1 Pd1 126.4(3) . . ?
C6 C1 Pd1 118.8(2) . . ?
C1 C2 C3 122.4(4) . . ?
C1 C2 N1 119.1(3) . . ?
C3 C2 N1 118.5(3) . . ?
F2 C3 C4 118.3(4) . . ?
F2 C3 C2 122.2(4) . . ?
C4 C3 C2 119.5(4) . . ?
F3 C4 C5 120.3(5) . . ?
F3 C4 C3 119.5(4) . . ?
C5 C4 C3 120.2(4) . . ?
F4 C5 C4 119.9(3) . . ?
F4 C5 C6 120.4(4) . . ?
C4 C5 C6 119.7(4) . . ?
F5 C6 C5 116.6(3) . . ?
F5 C6 C1 120.0(3) . . ?
C5 C6 C1 123.4(4) . . ?
C16 C11 C12 119.3(3) . . ?
C16 C11 P1 121.3(2) . . ?
C12 C11 P1 118.5(2) . . ?
C13 C12 C11 120.1(3) . . ?
C13 C12 H12 119.9 . . ?
C11 C12 H12 119.9 . . ?
C14 C13 C12 120.2(4) . . ?
C14 C13 H13 119.9 . . ?
C12 C13 H13 119.9 . . ?
C13 C14 C15 120.9(3) . . ?
C13 C14 H14 119.6 . . ?
C15 C14 H14 119.6 . . ?
C14 C15 C16 119.8(4) . . ?
C14 C15 H15 120.1 . . ?
C16 C15 H15 120.1 . . ?
C11 C16 C15 119.6(3) . . ?
C11 C16 H16 120.2 . . ?
C15 C16 H16 120.2 . . ?
C26 C21 C22 119.4(3) . . ?
C26 C21 P1 119.7(2) . . ?
C22 C21 P1 120.9(2) . . ?
C23 C22 C21 120.6(3) . . ?
C23 C22 H22 119.7 . . ?
C21 C22 H22 119.7 . . ?
C24 C23 C22 120.1(3) . . ?
C24 C23 H23 119.9 . . ?
C22 C23 H23 119.9 . . ?
C25 C24 C23 119.7(3) . . ?
C25 C24 H24 120.1 . . ?
C23 C24 H24 120.1 . . ?
C24 C25 C26 120.8(3) . . ?
C24 C25 H25 119.6 . . ?
C26 C25 H25 119.6 . . ?
C21 C26 C25 119.3(3) . . ?
C21 C26 H26 120.3 . . ?
C25 C26 H26 120.3 . . ?
C36 C31 C32 119.1(3) . . ?
C36 C31 P1 119.6(2) . . ?
C32 C31 P1 121.3(2) . . ?
C33 C32 C31 119.9(3) . . ?
C33 C32 H32 120.0 . . ?
C31 C32 H32 120.0 . . ?
C34 C33 C32 120.8(3) . . ?
C34 C33 H33 119.6 . . ?
C32 C33 H33 119.6 . . ?
C33 C34 C35 120.1(3) . . ?
C33 C34 H34 120.0 . . ?
C35 C34 H34 120.0 . . ?
C34 C35 C36 119.8(3) . . ?
C34 C35 H35 120.1 . . ?
C36 C35 H35 120.1 . . ?
C31 C36 C35 120.3(3) . . ?
C31 C36 H36 119.8 . . ?
C35 C36 H36 119.8 . . ?
C42 C41 C46 119.2(3) . . ?
C42 C41 P2 122.5(2) . . ?
C46 C41 P2 117.9(2) . . ?
C43 C42 C41 120.1(3) . . ?
C43 C42 H42 119.9 . . ?
C41 C42 H42 119.9 . . ?
C44 C43 C42 120.6(3) . . ?
C44 C43 H43 119.7 . . ?
C42 C43 H43 119.7 . . ?
C43 C44 C45 119.7(3) . . ?
C43 C44 H44 120.2 . . ?
C45 C44 H44 120.2 . . ?
C44 C45 C46 120.1(3) . . ?
C44 C45 H45 119.9 . . ?
C46 C45 H45 119.9 . . ?
C45 C46 C41 120.2(3) . . ?
C45 C46 H46 119.9 . . ?
C41 C46 H46 119.9 . . ?
C56 C51 C52 118.7(3) . . ?
C56 C51 P2 122.9(2) . . ?
C52 C51 P2 118.4(2) . . ?
C53 C52 C51 120.8(3) . . ?
C53 C52 H52 119.6 . . ?
C51 C52 H52 119.6 . . ?
C52 C53 C54 120.0(3) . . ?
C52 C53 H53 120.0 . . ?
C54 C53 H53 120.0 . . ?
C55 C54 C53 120.1(3) . . ?
C55 C54 H54 120.0 . . ?
C53 C54 H54 120.0 . . ?
C54 C55 C56 120.4(3) . . ?
C54 C55 H55 119.8 . . ?
C56 C55 H55 119.8 . . ?
C55 C56 C51 120.1(3) . . ?
C55 C56 H56 120.0 . . ?
C51 C56 H56 120.0 . . ?
C62 C61 C66 119.6(3) . . ?
C62 C61 P2 119.1(2) . . ?
C66 C61 P2 121.4(2) . . ?
C61 C62 C63 119.8(3) . . ?
C61 C62 H62 120.1 . . ?
C63 C62 H62 120.1 . . ?
C64 C63 C62 120.3(3) . . ?
C64 C63 H63 119.8 . . ?
C62 C63 H63 119.8 . . ?
C65 C64 C63 120.1(3) . . ?
C65 C64 H64 119.9 . . ?
C63 C64 H64 119.9 . . ?
C64 C65 C66 120.1(3) . . ?
C64 C65 H65 120.0 . . ?
C66 C65 H65 120.0 . . ?
C65 C66 C61 120.1(3) . . ?
C65 C66 H66 119.9 . . ?
C61 C66 H66 119.9 . . ?

loop_
_geom_bond_atom_site_label_1
_geom_bond_atom_site_label_2
_geom_bond_distance
_geom_bond_site_symmetry_2
_geom_bond_publ_flag
Pd1 C1 1.998(3) . ?
Pd1 F1 2.0188(16) . ?
Pd1 P2 2.3270(7) . ?
Pd1 P1 2.3325(7) . ?
P1 C11 1.811(3) . ?
P1 C31 1.818(3) . ?
P1 C21 1.822(3) . ?
P2 C41 1.818(3) . ?
P2 C61 1.825(3) . ?
P2 C51 1.828(3) . ?
F2 C3 1.337(5) . ?
F3 C4 1.346(4) . ?
F4 C5 1.336(5) . ?
F5 C6 1.346(4) . ?
N1 O1A 1.202(4) . ?
N1 O2A 1.224(4) . ?
N1 O2B 1.229(5) . ?
N1 O1B 1.255(5) . ?
N1 C2 1.454(5) . ?
C1 C2 1.376(5) . ?
C1 C6 1.414(5) . ?
C2 C3 1.422(5) . ?
C3 C4 1.369(7) . ?
C4 C5 1.361(6) . ?
C5 C6 1.380(4) . ?
C11 C16 1.391(5) . ?
C11 C12 1.407(4) . ?
C12 C13 1.382(5) . ?
C12 H12 0.9500 . ?
C13 C14 1.366(6) . ?
C13 H13 0.9500 . ?
C14 C15 1.384(6) . ?
C14 H14 0.9500 . ?
C15 C16 1.399(5) . ?
C15 H15 0.9500 . ?
C16 H16 0.9500 . ?
C21 C26 1.381(4) . ?
C21 C22 1.388(4) . ?
C22 C23 1.378(4) . ?
C22 H22 0.9500 . ?
C23 C24 1.373(5) . ?
C23 H23 0.9500 . ?
C24 C25 1.372(5) . ?
C24 H24 0.9500 . ?
C25 C26 1.395(5) . ?
C25 H25 0.9500 . ?
C26 H26 0.9500 . ?
C31 C36 1.391(4) . ?
C31 C32 1.401(4) . ?
C32 C33 1.384(4) . ?
C32 H32 0.9500 . ?
C33 C34 1.377(5) . ?
C33 H33 0.9500 . ?
C34 C35 1.384(5) . ?
C34 H34 0.9500 . ?
C35 C36 1.398(4) . ?
C35 H35 0.9500 . ?
C36 H36 0.9500 . ?
C41 C42 1.392(4) . ?
C41 C46 1.396(4) . ?
C42 C43 1.391(4) . ?
C42 H42 0.9500 . ?
C43 C44 1.380(5) . ?
C43 H43 0.9500 . ?
C44 C45 1.390(5) . ?
C44 H44 0.9500 . ?
C45 C46 1.392(4) . ?
C45 H45 0.9500 . ?
C46 H46 0.9500 . ?
C51 C56 1.399(4) . ?
C51 C52 1.403(4) . ?
C52 C53 1.384(4) . ?
C52 H52 0.9500 . ?
C53 C54 1.388(5) . ?
C53 H53 0.9500 . ?
C54 C55 1.381(5) . ?
C54 H54 0.9500 . ?
C55 C56 1.395(4) . ?
C55 H55 0.9500 . ?
C56 H56 0.9500 . ?
C61 C62 1.391(4) . ?
C61 C66 1.395(4) . ?
C62 C63 1.392(4) . ?
C62 H62 0.9500 . ?
C63 C64 1.382(5) . ?
C63 H63 0.9500 . ?
C64 C65 1.380(5) . ?
C64 H64 0.9500 . ?
C65 C66 1.389(5) . ?
C65 H65 0.9500 . ?
C66 H66 0.9500 . ?
